data_2216564
loop_
_publ_author_name
'Betz, Richard'
'Kl\"ufers, Peter'

_publ_section_title
;
 3-Phenyloxazolidin-2-one
;
_journal_coeditor_code HK2376
_journal_issue 12
_journal_name_full 'Acta Crystallographica Section E'
_journal_page_first o4922
_journal_page_last o4922
_journal_paper_doi 10.1107/S1600536807061053
_journal_volume 63
_journal_year 2007
_chemical_formula_iupac 'C9 H9 N O2'
_chemical_formula_moiety 'C9 H9 N O2'
_chemical_formula_sum 'C9 H9 N O2'
_chemical_formula_weight 163.17
_chemical_name_common 3-Phenyl-oxazolidin-2-one
_chemical_name_systematic
;
3-Phenyloxazolidin-2-one
;
_space_group_IT_number 14
_symmetry_cell_setting monoclinic
_symmetry_space_group_name_Hall '-P 2ybc'
_symmetry_space_group_name_H-M 'P 1 21/c 1'
_atom_sites_solution_hydrogens difmap
_atom_sites_solution_primary direct
_atom_sites_solution_secondary difmap
_audit_creation_method 'form98_non/compatible with shelxl97-2'
_cell_angle_alpha 90.00
_cell_angle_beta 104.127(3)
_cell_angle_gamma 90.00
_cell_formula_units_Z 4
_cell_length_a 8.9290(4)
_cell_length_b 8.1865(4)
_cell_length_c 10.7583(4)
_cell_measurement_reflns_used 6001
_cell_measurement_temperature 200(2)
_cell_measurement_theta_max 26.022
_cell_measurement_theta_min 3.134
_cell_volume 762.62(6)
_computing_cell_refinement 'DENZO/SCALEPACK (Otwinowski & Minor 1997)'
_computing_data_collection 'COLLECT (Nonius, 2004)'
_computing_data_reduction 'DENZO/SCALEPACK (Otwinowski & Minor 1997'
_computing_molecular_graphics 'ORTEPIII (Burnett & Johnson, 1996)'
_computing_publication_material 'SHELXL97 (Sheldrick, 1997)'
_computing_structure_refinement 'SHELXL97 (Sheldrick, 1997)'
_computing_structure_solution 'SHELXS97 (Sheldrick, 1997)'
_diffrn_ambient_temperature 200(2)
_diffrn_measured_fraction_theta_full 0.992
_diffrn_measured_fraction_theta_max 0.992
_diffrn_measurement_device '95mm CCD camera on \k-goniostat'
_diffrn_measurement_device_type 'Nonius KappaCCD diffractometer'
_diffrn_measurement_method 'CCD; rotation images; thick slices'
_diffrn_radiation_monochromator 'MONTEL, graded multilayered X-ray optics'
_diffrn_radiation_source 'rotating anode'
_diffrn_radiation_type MoK\a
_diffrn_radiation_wavelength 0.71073
_diffrn_reflns_av_R_equivalents 0.0515
_diffrn_reflns_av_sigmaI/netI 0.0449
_diffrn_reflns_limit_h_max 11
_diffrn_reflns_limit_h_min -11
_diffrn_reflns_limit_k_max 10
_diffrn_reflns_limit_k_min -9
_diffrn_reflns_limit_l_max 13
_diffrn_reflns_limit_l_min -13
_diffrn_reflns_number 4808
_diffrn_reflns_theta_full 26.03
_diffrn_reflns_theta_max 26.03
_diffrn_reflns_theta_min 3.16
_exptl_absorpt_coefficient_mu 0.102
_exptl_absorpt_correction_type none
_exptl_crystal_colour colorless
_exptl_crystal_density_diffrn 1.421
_exptl_crystal_density_method 'not measured'
_exptl_crystal_description platelet
_exptl_crystal_F_000 344
_exptl_crystal_size_max 0.32
_exptl_crystal_size_mid 0.29
_exptl_crystal_size_min 0.06
_refine_diff_density_max 0.159
_refine_diff_density_min -0.155
_refine_ls_extinction_coef 0.042(6)
_refine_ls_extinction_method SHELXL
_refine_ls_goodness_of_fit_ref 1.061
_refine_ls_hydrogen_treatment refU
_refine_ls_matrix_type full
_refine_ls_number_parameters 111
_refine_ls_number_reflns 1484
_refine_ls_number_restraints 0
_refine_ls_restrained_S_all 1.061
_refine_ls_R_factor_all 0.0497
_refine_ls_R_factor_gt 0.0386
_refine_ls_shift/su_max 0.000
_refine_ls_shift/su_mean 0.000
_refine_ls_structure_factor_coef Fsqd
_refine_ls_weighting_details 'calc w=1/[\s^2^(Fo^2^)+(0.0415P)^2^+0.1977P] where P=(Fo^2^+2Fc^2^)/3'
_refine_ls_weighting_scheme calc
_refine_ls_wR_factor_gt 0.0979
_refine_ls_wR_factor_ref 0.1056
_reflns_number_gt 1205
_reflns_number_total 1484
_reflns_threshold_expression I>2\s(I)
_cod_data_source_file hk2376.cif
_cod_data_source_block I
_cod_original_sg_symbol_H-M 'P 21/c'
_cod_database_code 2216564
_cod_database_fobs_code 2216564

loop_
_symmetry_equiv_pos_as_xyz
'x, y, z'
'-x, y+1/2, -z+1/2'
'-x, -y, -z'
'x, -y-1/2, z-1/2'

loop_
_atom_site_type_symbol
_atom_site_label
_atom_site_fract_x
_atom_site_fract_y
_atom_site_fract_z
_atom_site_U_iso_or_equiv
_atom_site_adp_type
_atom_site_calc_flag
_atom_site_refinement_flags
_atom_site_occupancy
O O1 0.90188(11) 0.16725(14) 0.22618(10) 0.0422(3) Uani d . 1
O O2 0.75635(13) 0.32281(15) 0.07287(11) 0.0517(4) Uani d . 1
N N1 0.64862(13) 0.12175(14) 0.17631(11) 0.0295(3) Uani d . 1
C C1 0.76398(17) 0.21333(19) 0.14944(14) 0.0340(4) Uani d . 1
C C2 0.88041(19) 0.0318(2) 0.30567(16) 0.0429(4) Uani d . 1
H H21 0.9276 0.0556 0.3971 0.0444(15) Uiso calc R 1
H H22 0.9282 -0.0685 0.2812 0.0444(15) Uiso calc R 1
C C3 0.70748(17) 0.01065(18) 0.28320(13) 0.0322(4) Uani d . 1
H H31 0.6760 -0.1035 0.2599 0.0444(15) Uiso calc R 1
H H32 0.6714 0.0425 0.3598 0.0444(15) Uiso calc R 1
C C4 0.48820(16) 0.13842(16) 0.12138(12) 0.0276(3) Uani d . 1
C C5 0.38575(16) 0.04866(19) 0.17378(14) 0.0343(4) Uani d . 1
H H5 0.4245 -0.0220 0.2444 0.0444(15) Uiso calc R 1
C C6 0.22804(18) 0.0620(2) 0.12354(15) 0.0402(4) Uani d . 1
H H6 0.1593 -0.0001 0.1597 0.0444(15) Uiso calc R 1
C C7 0.16968(17) 0.1646(2) 0.02150(15) 0.0403(4) Uani d . 1
H H7 0.0613 0.1742 -0.0122 0.0444(15) Uiso calc R 1
C C8 0.27030(18) 0.2529(2) -0.03092(14) 0.0378(4) Uani d . 1
H H8 0.2304 0.3233 -0.1014 0.0444(15) Uiso calc R 1
C C9 0.42905(17) 0.24101(18) 0.01742(13) 0.0328(4) Uani d . 1
H H9 0.4970 0.3024 -0.0201 0.0444(15) Uiso calc R 1

loop_
_atom_site_aniso_label
_atom_site_aniso_U_11
_atom_site_aniso_U_22
_atom_site_aniso_U_33
_atom_site_aniso_U_12
_atom_site_aniso_U_13
_atom_site_aniso_U_23
O1 0.0282(6) 0.0456(7) 0.0504(7) -0.0038(5) 0.0048(5) 0.0089(5)
O2 0.0416(7) 0.0524(8) 0.0590(8) -0.0089(5) 0.0085(5) 0.0224(6)
N1 0.0279(6) 0.0284(7) 0.0326(6) 0.0004(5) 0.0080(5) 0.0032(5)
C1 0.0309(8) 0.0324(8) 0.0390(8) -0.0019(6) 0.0092(6) 0.0019(7)
C2 0.0343(9) 0.0429(10) 0.0480(9) 0.0000(7) 0.0033(7) 0.0096(7)
C3 0.0340(8) 0.0311(8) 0.0307(7) 0.0017(6) 0.0062(6) 0.0034(6)
C4 0.0282(7) 0.0260(7) 0.0288(7) 0.0007(6) 0.0074(5) -0.0047(6)
C5 0.0325(8) 0.0330(8) 0.0376(8) -0.0009(6) 0.0087(6) 0.0032(6)
C6 0.0314(8) 0.0423(10) 0.0476(9) -0.0056(7) 0.0112(7) -0.0011(7)
C7 0.0289(8) 0.0445(10) 0.0441(9) 0.0015(7) 0.0023(6) -0.0071(7)
C8 0.0392(9) 0.0397(9) 0.0313(7) 0.0069(7) 0.0025(6) -0.0013(7)
C9 0.0350(8) 0.0334(8) 0.0315(7) 0.0020(6) 0.0106(6) 0.0000(6)

loop_
_atom_type_symbol
_atom_type_description
_atom_type_scat_dispersion_real
_atom_type_scat_dispersion_imag
_atom_type_scat_source
C C 0.0033 0.0016 'International Tables Vol C Tables 4.2.6.8 and 6.1.1.4'
H H 0.0000 0.0000 'International Tables Vol C Tables 4.2.6.8 and 6.1.1.4'
N N 0.0061 0.0033 'International Tables Vol C Tables 4.2.6.8 and 6.1.1.4'
O O 0.0106 0.0060 'International Tables Vol C Tables 4.2.6.8 and 6.1.1.4'

loop_
_geom_angle_atom_site_label_1
_geom_angle_atom_site_label_2
_geom_angle_atom_site_label_3
_geom_angle
C1 O1 C2 110.01(11)
C1 N1 C4 126.80(12)
C1 N1 C3 111.40(12)
C4 N1 C3 121.44(11)
O2 C1 O1 120.84(13)
O2 C1 N1 129.34(14)
O1 C1 N1 109.81(12)
O1 C2 C3 105.75(12)
O1 C2 H21 110.6
C3 C2 H21 110.6
O1 C2 H22 110.6
C3 C2 H22 110.6
H21 C2 H22 108.7
N1 C3 C2 102.22(12)
N1 C3 H31 111.3
C2 C3 H31 111.3
N1 C3 H32 111.3
C2 C3 H32 111.3
H31 C3 H32 109.2
C5 C4 C9 118.92(13)
C5 C4 N1 118.47(12)
C9 C4 N1 122.60(13)
C6 C5 C4 120.38(14)
C6 C5 H5 119.8
C4 C5 H5 119.8
C7 C6 C5 120.63(15)
C7 C6 H6 119.7
C5 C6 H6 119.7
C8 C7 C6 119.23(14)
C8 C7 H7 120.4
C6 C7 H7 120.4
C7 C8 C9 121.21(14)
C7 C8 H8 119.4
C9 C8 H8 119.4
C8 C9 C4 119.63(14)
C8 C9 H9 120.2
C4 C9 H9 120.2

loop_
_geom_bond_atom_site_label_1
_geom_bond_atom_site_label_2
_geom_bond_distance
O1 C1 1.3579(18)
O1 C2 1.4414(19)
O2 C1 1.2079(18)
N1 C1 1.3608(19)
N1 C4 1.4164(18)
N1 C3 1.4598(17)
C2 C3 1.513(2)
C2 H21 0.9900
C2 H22 0.9900
C3 H31 0.9900
C3 H32 0.9900
C4 C5 1.395(2)
C4 C9 1.395(2)
C5 C6 1.384(2)
C5 H5 0.9500
C6 C7 1.380(2)
C6 H6 0.9500
C7 C8 1.377(2)
C7 H7 0.9500
C8 C9 1.389(2)
C8 H8 0.9500
C9 H9 0.9500

loop_
_geom_hbond_atom_site_label_D
_geom_hbond_atom_site_label_H
_geom_hbond_atom_site_label_A
_geom_hbond_site_symmetry_A
_geom_hbond_distance_DH
_geom_hbond_distance_HA
_geom_hbond_distance_DA
_geom_hbond_angle_DHA
C3 H31 Cg 2_645 0.99 2.72 3.3854(16) 125

loop_
_geom_torsion_atom_site_label_1
_geom_torsion_atom_site_label_2
_geom_torsion_atom_site_label_3
_geom_torsion_atom_site_label_4
_geom_torsion
C2 O1 C1 O2 -178.30(15)
C2 O1 C1 N1 2.78(17)
C4 N1 C1 O2 -2.2(3)
C3 N1 C1 O2 -175.42(15)
C4 N1 C1 O1 176.62(12)
C3 N1 C1 O1 3.37(17)
C1 O1 C2 C3 -7.44(17)
C1 N1 C3 C2 -7.58(16)
C4 N1 C3 C2 178.76(12)
O1 C2 C3 N1 8.73(16)
C1 N1 C4 C5 -171.09(14)
C3 N1 C4 C5 1.54(19)
C1 N1 C4 C9 8.8(2)
C3 N1 C4 C9 -178.57(13)
C9 C4 C5 C6 -0.3(2)
N1 C4 C5 C6 179.63(13)
C4 C5 C6 C7 -0.3(2)
C5 C6 C7 C8 0.6(2)
C6 C7 C8 C9 -0.3(2)
C7 C8 C9 C4 -0.3(2)
C5 C4 C9 C8 0.6(2)
N1 C4 C9 C8 -179.31(12)

loop_
_cod_related_entry_id
_cod_related_entry_database
_cod_related_entry_code
1 ChemSpider 120315
